data_4330822
loop_
_publ_author_name
'Weiting Yang'
'Hong-Yue Wu'
'Run-Xue Wang'
'Qing-Jiang Pan'
'Zhong-Ming Sun'
'Hongjie Zhang'

_publ_contact_author_address
;
 State Key Laboratory of Rare Earth Resource Utilization,
 Changchun Institute of Applied Chemistry, Chinese Academy of Sciences,
 5625 Renmin Street, Changchun, Jilin 130022, P.R. China.
;
_publ_contact_author_email szm@ciac.jl.cn
_publ_contact_author_name
;
Prof Z. M. Sun
;
_publ_section_title
;
 From 1D Chain to 3D Framework Uranyl Diphosphonates: Syntheses, Crystal
 Structures, and Selective Ion Exchange
;
_journal_name_full 'Inorganic Chemistry'
_journal_page_first 11458
_journal_page_last 11465
_journal_paper_doi 10.1021/ic301183h
_journal_volume 51
_journal_year 2012
_chemical_formula_sum 'C4 H12 O24 P4 U2'
_chemical_formula_weight 1044.08
_chemical_name_systematic
; 
 ? 
;
_space_group_IT_number 2
_symmetry_cell_setting triclinic
_symmetry_space_group_name_Hall '-P 1'
_symmetry_space_group_name_H-M 'P -1'
_atom_sites_solution_hydrogens geom
_atom_sites_solution_primary direct
_atom_sites_solution_secondary difmap
_audit_creation_method SHELXL-97
_cell_angle_alpha 72.899(4)
_cell_angle_beta 71.041(4)
_cell_angle_gamma 89.750(3)
_cell_formula_units_Z 2
_cell_length_a 9.556(2)
_cell_length_b 9.681(2)
_cell_length_c 13.750(3)
_cell_measurement_temperature 296(2)
_cell_volume 1144.0(4)
_computing_structure_refinement 'SHELXL-97 (Sheldrick, 1997)'
_computing_structure_solution 'SHELXS-97 (Sheldrick, 1990)'
_diffrn_ambient_temperature 296(2)
_diffrn_measured_fraction_theta_full 0.978
_diffrn_measured_fraction_theta_max 0.978
_diffrn_radiation_monochromator graphite
_diffrn_radiation_source 'fine-focus sealed tube'
_diffrn_radiation_type MoK\a
_diffrn_radiation_wavelength 0.71073
_diffrn_reflns_av_R_equivalents 0.0398
_diffrn_reflns_av_sigmaI/netI 0.0785
_diffrn_reflns_limit_h_max 11
_diffrn_reflns_limit_h_min -11
_diffrn_reflns_limit_k_max 12
_diffrn_reflns_limit_k_min -11
_diffrn_reflns_limit_l_max 16
_diffrn_reflns_limit_l_min -17
_diffrn_reflns_number 6348
_diffrn_reflns_theta_full 26.29
_diffrn_reflns_theta_max 26.29
_diffrn_reflns_theta_min 2.27
_exptl_absorpt_coefficient_mu 14.525
_exptl_absorpt_correction_T_max 0.25
_exptl_absorpt_correction_T_min 0.10
_exptl_absorpt_correction_type multi-scan
_exptl_absorpt_process_details sadabs
_exptl_crystal_density_diffrn 3.031
_exptl_crystal_F_000 944
_exptl_crystal_size_max 0.25
_exptl_crystal_size_mid 0.15
_exptl_crystal_size_min 0.1
_refine_diff_density_max 4.342
_refine_diff_density_min -4.876
_refine_diff_density_rms 0.336
_refine_ls_extinction_method none
_refine_ls_goodness_of_fit_ref 1.122
_refine_ls_hydrogen_treatment constr
_refine_ls_matrix_type full
_refine_ls_number_parameters 311
_refine_ls_number_reflns 4522
_refine_ls_number_restraints 18
_refine_ls_restrained_S_all 1.129
_refine_ls_R_factor_all 0.0545
_refine_ls_R_factor_gt 0.0478
_refine_ls_shift/su_max 0.000
_refine_ls_shift/su_mean 0.000
_refine_ls_structure_factor_coef Fsqd
_refine_ls_weighting_details 'calc w=1/[\s^2^(Fo^2^)+(0.0407P)^2^+8.4722P] where P=(Fo^2^+2Fc^2^)/3'
_refine_ls_weighting_scheme calc
_refine_ls_wR_factor_gt 0.1237
_refine_ls_wR_factor_ref 0.1268
_reflns_number_gt 3795
_reflns_number_total 4522
_reflns_threshold_expression >2sigma(I)
_cod_data_source_file ic301183h_si_002_05.cif
_cod_data_source_block UP-4
_cod_original_cell_volume 1143.9(5)
_cod_database_code 4330822

loop_
_symmetry_equiv_pos_as_xyz
'x, y, z'
'-x, -y, -z'

loop_
_atom_site_label
_atom_site_type_symbol
_atom_site_fract_x
_atom_site_fract_y
_atom_site_fract_z
_atom_site_U_iso_or_equiv
_atom_site_adp_type
_atom_site_occupancy
_atom_site_symmetry_multiplicity
_atom_site_calc_flag
_atom_site_refinement_flags
U1 U -0.01461(4) 0.01397(4) 0.20080(4) 0.01705(14) Uani 1 1 d .
U2 U 0.54466(4) 0.51574(4) 0.19555(3) 0.01530(14) Uani 1 1 d .
P1 P 0.8769(3) 0.6313(3) 0.2392(3) 0.0183(6) Uani 1 1 d .
P2 P 1.1905(3) 0.6880(3) 0.2348(3) 0.0180(6) Uani 1 1 d .
P3 P 0.6110(3) 0.1227(3) 0.2465(3) 0.0182(6) Uani 1 1 d .
P4 P 0.3002(3) 0.1846(3) 0.2520(3) 0.0189(6) Uani 1 1 d .
O1 O 0.7873(8) 0.5504(8) 0.1980(7) 0.0216(18) Uani 1 1 d .
O2 O 0.8773(9) 0.7937(10) 0.2027(8) 0.032(2) Uani 1 1 d .
O3 O 0.8212(11) 0.5773(12) 0.3638(8) 0.042(3) Uani 1 1 d .
H3 H 0.8632 0.5063 0.3847 0.063 Uiso 1 1 calc R
O4 O 1.1719(9) 0.8473(9) 0.2081(7) 0.0250(19) Uani 1 1 d .
O5 O 1.1396(10) 0.6237(10) 0.3601(7) 0.030(2) Uani 1 1 d .
H5 H 1.1737 0.5458 0.3766 0.045 Uiso 1 1 calc R
O6 O 1.3449(8) 0.6522(8) 0.1844(7) 0.0230(18) Uani 1 1 d .
O7 O 1.0803(9) 0.4459(8) 0.2332(8) 0.030(2) Uani 1 1 d .
H7A H 1.0269 0.3989 0.2156 0.046 Uiso 1 1 calc R
O8 O 0.6378(8) 0.2851(8) 0.2207(8) 0.0244(19) Uani 1 1 d U
O9 O 0.5570(11) 0.0556(11) 0.3701(8) 0.035(2) Uani 1 1 d .
H9 H 0.5640 -0.0321 0.3858 0.052 Uiso 1 1 calc R
O10 O 0.2499(10) 0.1316(11) 0.3784(8) 0.034(2) Uani 1 1 d .
H10 H 0.2409 0.0425 0.4003 0.051 Uiso 1 1 calc R
O11 O 0.3454(9) 0.3460(8) 0.2162(7) 0.0234(18) Uani 1 1 d U
O12 O 0.1811(9) 0.1419(9) 0.2147(8) 0.031(2) Uani 1 1 d .
O13 O 0.4134(9) -0.0613(8) 0.2452(7) 0.0233(18) Uani 1 1 d .
H13A H 0.3406 -0.0792 0.2302 0.035 Uiso 1 1 calc R
O14 O 0.4787(10) 0.4841(11) 0.3369(8) 0.037(2) Uani 1 1 d .
O15 O 0.6090(10) 0.5466(9) 0.0566(8) 0.029(2) Uani 1 1 d .
O16 O 0.6141(9) 0.7753(9) 0.1556(9) 0.035(2) Uani 1 1 d .
O17 O -0.0890(10) -0.0492(10) 0.3439(8) 0.033(2) Uani 1 1 d .
O18 O 0.0641(11) 0.0721(10) 0.0600(8) 0.035(2) Uani 1 1 d .
O19 O -0.2576(9) 0.0523(8) 0.1950(7) 0.0235(19) Uani 1 1 d .
O20 O -0.0706(12) 0.2610(12) 0.1946(11) 0.057(3) Uani 1 1 d U
C1 C 1.0707(12) 0.5974(13) 0.1888(10) 0.020(2) Uani 1 1 d .
C2 C 1.1219(13) 0.6422(16) 0.0673(11) 0.033(3) Uani 1 1 d .
H5A H 1.0568 0.5926 0.0451 0.050 Uiso 1 1 calc R
H5B H 1.2214 0.6173 0.0401 0.050 Uiso 1 1 calc R
H5C H 1.1201 0.7452 0.0391 0.050 Uiso 1 1 calc R
C3 C 0.4599(12) 0.0905(12) 0.2005(10) 0.018(2) Uani 1 1 d .
C4 C 0.5104(14) 0.1402(15) 0.0789(11) 0.030(3) Uani 1 1 d .
H6A H 0.5946 0.0912 0.0512 0.044 Uiso 1 1 calc R
H6B H 0.5380 0.2432 0.0522 0.044 Uiso 1 1 calc R
H6C H 0.4310 0.1180 0.0558 0.044 Uiso 1 1 calc R
O1W O 0.337(2) 0.6521(18) 0.4994(13) 0.104(6) Uani 1 1 d .
O2W O 0.6058(18) 0.7899(16) 0.4707(13) 0.087(5) Uani 1 1 d .
O3W O 0.8852(19) 0.6511(15) 0.5279(11) 0.079(4) Uani 1 1 d .
O4W O 0.8515(18) 0.1313(15) 0.4979(11) 0.077(4) Uani 1 1 d .

loop_
_atom_site_aniso_label
_atom_site_aniso_U_11
_atom_site_aniso_U_22
_atom_site_aniso_U_33
_atom_site_aniso_U_23
_atom_site_aniso_U_13
_atom_site_aniso_U_12
U1 0.0122(2) 0.0111(2) 0.0337(3) -0.01077(19) -0.01190(19) 0.00304(15)
U2 0.0108(2) 0.0108(2) 0.0284(3) -0.00932(18) -0.00914(18) 0.00234(15)
P1 0.0105(13) 0.0131(14) 0.0371(18) -0.0125(13) -0.0114(12) 0.0029(10)
P2 0.0109(13) 0.0127(14) 0.0355(18) -0.0111(13) -0.0113(12) 0.0025(10)
P3 0.0132(13) 0.0115(14) 0.0367(18) -0.0102(13) -0.0151(13) 0.0050(11)
P4 0.0099(13) 0.0098(14) 0.0405(19) -0.0104(13) -0.0107(13) 0.0024(10)
O1 0.016(4) 0.013(4) 0.042(5) -0.014(4) -0.013(4) 0.004(3)
O2 0.016(4) 0.029(5) 0.060(7) -0.022(5) -0.017(4) 0.002(4)
O3 0.030(5) 0.056(7) 0.043(6) -0.018(5) -0.013(5) 0.001(5)
O4 0.022(4) 0.015(4) 0.047(6) -0.015(4) -0.019(4) 0.002(3)
O5 0.029(5) 0.031(5) 0.033(5) -0.008(4) -0.016(4) 0.002(4)
O6 0.015(4) 0.009(4) 0.043(5) -0.006(4) -0.010(4) 0.000(3)
O7 0.021(4) 0.009(4) 0.073(7) -0.016(4) -0.029(5) 0.005(3)
O8 0.014(4) 0.015(4) 0.054(5) -0.014(4) -0.021(4) 0.003(3)
O9 0.045(6) 0.033(5) 0.031(5) -0.006(4) -0.021(4) 0.005(5)
O10 0.026(5) 0.038(6) 0.035(6) -0.014(5) -0.004(4) 0.005(4)
O11 0.018(4) 0.009(4) 0.048(5) -0.012(3) -0.015(4) 0.001(3)
O12 0.018(4) 0.024(5) 0.066(7) -0.024(5) -0.023(4) 0.004(4)
O13 0.021(4) 0.011(4) 0.046(6) -0.009(4) -0.021(4) 0.002(3)
O14 0.029(5) 0.052(7) 0.029(5) -0.018(5) -0.003(4) 0.009(5)
O15 0.030(5) 0.025(5) 0.040(6) -0.015(4) -0.020(4) 0.012(4)
O16 0.019(4) 0.016(5) 0.077(8) -0.018(5) -0.023(5) 0.003(3)
O17 0.028(5) 0.035(6) 0.033(5) -0.010(4) -0.007(4) 0.003(4)
O18 0.035(5) 0.025(5) 0.047(6) -0.007(4) -0.021(5) 0.009(4)
O19 0.018(4) 0.016(4) 0.049(6) -0.021(4) -0.018(4) 0.006(3)
O20 0.044(5) 0.036(5) 0.118(8) -0.038(5) -0.048(5) 0.006(4)
C1 0.011(5) 0.021(6) 0.036(7) -0.020(5) -0.010(5) 0.004(4)
C2 0.017(6) 0.046(9) 0.045(9) -0.027(7) -0.010(6) 0.001(6)
C3 0.012(5) 0.013(6) 0.033(7) -0.011(5) -0.012(5) 0.006(4)
C4 0.022(6) 0.033(7) 0.040(8) -0.017(6) -0.015(6) 0.005(5)
O1W 0.174(19) 0.071(11) 0.067(11) 0.000(8) -0.058(12) 0.009(11)
O2W 0.090(11) 0.060(10) 0.095(12) 0.003(8) -0.035(9) 0.028(8)
O3W 0.127(13) 0.066(9) 0.062(9) -0.036(8) -0.041(9) 0.034(9)
O4W 0.109(12) 0.064(9) 0.046(8) -0.006(7) -0.018(8) 0.002(8)

loop_
_atom_type_symbol
_atom_type_description
_atom_type_scat_dispersion_real
_atom_type_scat_dispersion_imag
_atom_type_scat_source
C C 0.0033 0.0016 'International Tables Vol C Tables 4.2.6.8 and 6.1.1.4'
H H 0.0000 0.0000 'International Tables Vol C Tables 4.2.6.8 and 6.1.1.4'
O O 0.0106 0.0060 'International Tables Vol C Tables 4.2.6.8 and 6.1.1.4'
P P 0.1023 0.0942 'International Tables Vol C Tables 4.2.6.8 and 6.1.1.4'
U U -9.6767 9.6646 'International Tables Vol C Tables 4.2.6.8 and 6.1.1.4'

loop_
_geom_angle_atom_site_label_1
_geom_angle_atom_site_label_2
_geom_angle_atom_site_label_3
_geom_angle
_geom_angle_site_symmetry_1
_geom_angle_site_symmetry_3
O18 U1 O17 177.8(4) . .
O18 U1 O12 90.8(4) . .
O17 U1 O12 88.5(4) . .
O18 U1 O2 92.3(4) . 1_445
O17 U1 O2 87.3(4) . 1_445
O12 U1 O2 149.3(3) . 1_445
O18 U1 O19 92.4(4) . .
O17 U1 O19 89.5(4) . .
O12 U1 O19 137.8(3) . .
O2 U1 O19 72.5(3) 1_445 .
O18 U1 O4 89.0(4) . 1_445
O17 U1 O4 88.9(4) . 1_445
O12 U1 O4 74.8(3) . 1_445
O2 U1 O4 74.7(3) 1_445 1_445
O19 U1 O4 147.2(2) . 1_445
O18 U1 O20 89.3(4) . .
O17 U1 O20 92.4(4) . .
O12 U1 O20 69.6(3) . .
O2 U1 O20 140.9(3) 1_445 .
O19 U1 O20 68.4(3) . .
O4 U1 O20 144.4(3) 1_445 .
O15 U2 O14 179.8(4) . .
O15 U2 O6 91.2(4) . 1_455
O14 U2 O6 88.7(4) . 1_455
O15 U2 O1 92.1(4) . .
O14 U2 O1 88.0(4) . .
O6 U2 O1 138.4(2) 1_455 .
O15 U2 O8 89.8(4) . .
O14 U2 O8 90.2(4) . .
O6 U2 O8 148.0(2) 1_455 .
O1 U2 O8 73.5(2) . .
O15 U2 O11 90.3(4) . .
O14 U2 O11 89.5(4) . .
O6 U2 O11 74.3(3) 1_455 .
O1 U2 O11 147.2(3) . .
O8 U2 O11 73.8(3) . .
O15 U2 O16 86.9(4) . .
O14 U2 O16 93.2(4) . .
O6 U2 O16 68.5(3) 1_455 .
O1 U2 O16 70.3(3) . .
O8 U2 O16 143.4(3) . .
O11 U2 O16 142.6(3) . .
O1 P1 O2 115.3(5) . .
O1 P1 O3 110.0(5) . .
O2 P1 O3 108.3(6) . .
O1 P1 C1 108.7(5) . .
O2 P1 C1 105.3(5) . .
O3 P1 C1 109.0(6) . .
O6 P2 O4 114.8(5) . .
O6 P2 O5 110.4(5) . .
O4 P2 O5 107.4(5) . .
O6 P2 C1 106.1(5) . .
O4 P2 C1 110.4(5) . .
O5 P2 C1 107.6(5) . .
O19 P3 O8 114.9(5) 1_655 .
O19 P3 O9 110.4(5) 1_655 .
O8 P3 O9 107.7(5) . .
O19 P3 C3 109.0(5) 1_655 .
O8 P3 C3 106.8(5) . .
O9 P3 C3 107.7(6) . .
O12 P4 O11 115.1(5) . .
O12 P4 O10 110.7(6) . .
O11 P4 O10 106.6(5) . .
O12 P4 C3 106.2(5) . .
O11 P4 C3 110.0(5) . .
O10 P4 C3 108.1(5) . .
P1 O1 U2 141.7(5) . .
P1 O2 U1 144.2(5) . 1_665
P2 O4 U1 141.5(5) . 1_665
P2 O6 U2 150.6(5) . 1_655
P3 O8 U2 149.3(4) . .
P4 O11 U2 141.0(5) . .
P4 O12 U1 162.9(6) . .
P3 O19 U1 138.5(5) 1_455 .
O7 C1 C2 110.9(9) . .
O7 C1 P2 105.1(8) . .
C2 C1 P2 111.2(8) . .
O7 C1 P1 108.0(8) . .
C2 C1 P1 108.7(8) . .
P2 C1 P1 112.9(5) . .
O13 C3 C4 112.1(9) . .
O13 C3 P3 106.6(7) . .
C4 C3 P3 110.5(8) . .
O13 C3 P4 107.2(7) . .
C4 C3 P4 109.0(8) . .
P3 C3 P4 111.5(6) . .

loop_
_geom_bond_atom_site_label_1
_geom_bond_atom_site_label_2
_geom_bond_distance
_geom_bond_site_symmetry_2
U1 O18 1.745(10) .
U1 O17 1.771(10) .
U1 O12 2.336(7) .
U1 O2 2.363(8) 1_445
U1 O19 2.373(8) .
U1 O4 2.406(8) 1_445
U1 O20 2.431(10) .
U2 O15 1.738(9) .
U2 O14 1.767(10) .
U2 O6 2.337(8) 1_455
U2 O1 2.357(7) .
U2 O8 2.372(8) .
U2 O11 2.410(7) .
U2 O16 2.454(8) .
P1 O1 1.499(7) .
P1 O2 1.503(9) .
P1 O3 1.541(11) .
P1 C1 1.821(11) .
P2 O6 1.500(8) .
P2 O4 1.501(8) .
P2 O5 1.556(9) .
P2 C1 1.811(10) .
P3 O19 1.498(8) 1_655
P3 O8 1.511(8) .
P3 O9 1.537(10) .
P3 C3 1.815(11) .
P4 O12 1.497(8) .
P4 O11 1.512(8) .
P4 O10 1.565(10) .
P4 C3 1.823(11) .
O2 U1 2.363(8) 1_665
O4 U1 2.406(8) 1_665
O6 U2 2.337(8) 1_655
O7 C1 1.428(14) .
O13 C3 1.426(13) .
O19 P3 1.498(8) 1_455
C1 C2 1.505(18) .
C3 C4 1.504(17) .
